data_1550222
loop_
_publ_author_name
'Liu, Rai-Shung'
'Singh, RahulKumar Rajmani'
'Skaria, Manisha'
'Chen, Liang-Yu'
'Cheng, Mu-Jeng'

_publ_section_title
;
 Gold-catalyzed (4+3)-Annulations of 2-Alkenyl-1-Alkynylbenzenes with
 Anthranils with Alkyne-Dependent Chemoselectivity: Skeletal Rearrangement
 versus Non-Rearrangement
;
_journal_name_full 'Chemical Science'
_journal_paper_doi 10.1039/C8SC03619E
_journal_year 2019
_chemical_formula_sum 'C27 H28 N2 O2'
_chemical_formula_weight 412.51
_space_group_crystal_system triclinic
_space_group_IT_number 2
_space_group_name_Hall '-P 1'
_space_group_name_H-M_alt 'P -1'
_symmetry_space_group_name_Hall '-P 1'
_symmetry_space_group_name_H-M 'P -1'
_atom_sites_solution_hydrogens mixed
_audit_creation_method SHELXL-2014/6
_audit_update_record
;
2018-07-05 deposited with the CCDC.
2018-11-12 downloaded from the CCDC.
;
_cell_angle_alpha 93.783(5)
_cell_angle_beta 95.871(5)
_cell_angle_gamma 109.707(5)
_cell_formula_units_Z 2
_cell_length_a 7.5024(14)
_cell_length_b 9.4863(17)
_cell_length_c 15.949(3)
_cell_measurement_reflns_used 9965
_cell_measurement_temperature 100(2)
_cell_measurement_theta_max 26.3311
_cell_measurement_theta_min 2.5825
_cell_volume 1056.9(3)
_computing_cell_refinement 'SAINT V8.34A (Bruker AXS Inc., 2013)'
_computing_data_collection 'Bruker APEX2'
_computing_data_reduction 'SAINT V8.34A (Bruker AXS Inc., 2013)'
_computing_molecular_graphics 'Bruker SHELXTL'
_computing_publication_material 'Bruker SHELXTL'
_computing_structure_refinement 'SHELXL-2014/6 (Sheldrick, 2014)'
_diffrn_ambient_temperature 100(2)
_diffrn_detector_area_resol_mean 8.3333
_diffrn_measured_fraction_theta_full 0.999
_diffrn_measured_fraction_theta_max 0.994
_diffrn_measurement_device_type 'Bruker APEX-II CCD'
_diffrn_measurement_method '\f and \w scans'
_diffrn_radiation_type MoK\a
_diffrn_radiation_wavelength 0.71073
_diffrn_reflns_av_R_equivalents 0.0273
_diffrn_reflns_av_unetI/netI 0.0192
_diffrn_reflns_Laue_measured_fraction_full 0.999
_diffrn_reflns_Laue_measured_fraction_max 0.994
_diffrn_reflns_limit_h_max 9
_diffrn_reflns_limit_h_min -9
_diffrn_reflns_limit_k_max 11
_diffrn_reflns_limit_k_min -9
_diffrn_reflns_limit_l_max 19
_diffrn_reflns_limit_l_min -19
_diffrn_reflns_number 24878
_diffrn_reflns_point_group_measured_fraction_full 0.999
_diffrn_reflns_point_group_measured_fraction_max 0.994
_diffrn_reflns_theta_full 25.242
_diffrn_reflns_theta_max 26.362
_diffrn_reflns_theta_min 1.291
_exptl_absorpt_coefficient_mu 0.082
_exptl_absorpt_correction_T_max 0.9485
_exptl_absorpt_correction_T_min 0.8638
_exptl_absorpt_correction_type multi-scan
_exptl_absorpt_process_details 'SADABS V2014/4 (Bruker AXS Inc.)'
_exptl_crystal_colour Colorless
_exptl_crystal_density_diffrn 1.296
_exptl_crystal_density_meas ?
_exptl_crystal_density_method 'not measured'
_exptl_crystal_description Lump
_exptl_crystal_F_000 440
_exptl_crystal_size_max 0.14
_exptl_crystal_size_mid 0.12
_exptl_crystal_size_min 0.09
_refine_diff_density_max 0.589
_refine_diff_density_min -0.617
_refine_diff_density_rms 0.049
_refine_ls_extinction_method none
_refine_ls_goodness_of_fit_ref 1.034
_refine_ls_hydrogen_treatment mixed
_refine_ls_matrix_type full
_refine_ls_number_parameters 286
_refine_ls_number_reflns 4304
_refine_ls_number_restraints 0
_refine_ls_restrained_S_all 1.034
_refine_ls_R_factor_all 0.0505
_refine_ls_R_factor_gt 0.0421
_refine_ls_shift/su_max 0.000
_refine_ls_shift/su_mean 0.000
_refine_ls_structure_factor_coef Fsqd
_refine_ls_weighting_details 'w=1/[\s^2^(Fo^2^)+(0.0463P)^2^+0.7975P] where P=(Fo^2^+2Fc^2^)/3'
_refine_ls_weighting_scheme calc
_refine_ls_wR_factor_gt 0.1020
_refine_ls_wR_factor_ref 0.1087
_reflns_Friedel_coverage 0.000
_reflns_number_gt 3712
_reflns_number_total 4304
_reflns_threshold_expression 'I > 2\s(I)'
_cod_data_source_file c8sc03619e2.cif
_cod_data_source_block mo_180134lt_0m
_cod_depositor_comments
;
The following automatic conversions were performed:

'_exptl_crystal_density_meas' value 'not measured' was changed to '?'
- the value is perceived as not measured.

Automatic conversion script
Id: cif_fix_values 4973 2017-02-22 13:04:09Z antanas 
;
_cod_database_code 1550222
_shelx_space_group_comment
;
The symmetry employed for this shelxl refinement is uniquely defined
by the following loop, which should always be used as a source of
symmetry information in preference to the above space-group names.
They are only intended as comments.
;
_shelxl_version_number 2014/6

loop_
_space_group_symop_operation_xyz
'x, y, z'
'-x, -y, -z'

loop_
_atom_site_label
_atom_site_type_symbol
_atom_site_fract_x
_atom_site_fract_y
_atom_site_fract_z
_atom_site_U_iso_or_equiv
_atom_site_adp_type
_atom_site_occupancy
_atom_site_site_symmetry_order
_atom_site_calc_flag
_atom_site_refinement_flags_posn
_atom_site_refinement_flags_adp
O1 O -0.17097(16) 0.22599(13) 0.22383(7) 0.0216(2) Uani 1 1 d . .
H1 H -0.115(3) 0.160(2) 0.2346(13) 0.032 Uiso 1 1 d . U
O2 O 0.00173(15) 0.93181(11) 0.17281(6) 0.0167(2) Uani 1 1 d . .
N1 N 0.10230(17) 0.51619(14) 0.19553(8) 0.0162(3) Uani 1 1 d . .
H1A H -0.0183 0.4891 0.2038 0.019 Uiso 1 1 calc R U
N2 N 0.00469(18) 0.99864(14) 0.25853(8) 0.0160(3) Uani 1 1 d . .
C1 C -0.1812(2) 0.23645(17) 0.13434(10) 0.0209(3) Uani 1 1 d . .
H28 H -0.2444 0.3096 0.1200 0.025 Uiso 1 1 calc R U
H29 H -0.2609 0.1371 0.1040 0.025 Uiso 1 1 calc R U
C2 C 0.0118(2) 0.28464(17) 0.10420(9) 0.0171(3) Uani 1 1 d . .
C3 C 0.1528(2) 0.42448(16) 0.13738(9) 0.0152(3) Uani 1 1 d . .
C4 C 0.2356(2) 0.65352(16) 0.24333(9) 0.0142(3) Uani 1 1 d . .
H22 H 0.3677 0.6560 0.2366 0.017 Uiso 1 1 calc R U
C5 C 0.2179(2) 0.80262(16) 0.21537(9) 0.0137(3) Uani 1 1 d . .
C6 C 0.0084(2) 0.78265(16) 0.18457(9) 0.0144(3) Uani 1 1 d . .
H19 H -0.0404 0.7132 0.1309 0.017 Uiso 1 1 calc R U
C7 C -0.1255(2) 0.73675(17) 0.25028(9) 0.0143(3) Uani 1 1 d . .
C8 C -0.1176(2) 0.87034(16) 0.29434(9) 0.0150(3) Uani 1 1 d . .
C9 C -0.2183(2) 0.87334(18) 0.36186(10) 0.0182(3) Uani 1 1 d . .
H10 H -0.2127 0.9658 0.3908 0.022 Uiso 1 1 calc R U
C10 C -0.3282(2) 0.73546(18) 0.38578(9) 0.0188(3) Uani 1 1 d . .
H2 H -0.3954 0.7333 0.4333 0.023 Uiso 1 1 calc R U
C11 C 0.22051(19) 0.66338(16) 0.33647(9) 0.0137(3) Uani 1 1 d . .
C12 C 0.1943(2) 0.54740(17) 0.38785(10) 0.0175(3) Uani 1 1 d . .
H21 H 0.1656 0.4468 0.3636 0.021 Uiso 1 1 calc R U
C13 C 0.2104(2) 0.57985(18) 0.47467(10) 0.0198(3) Uani 1 1 d . .
H4 H 0.1911 0.5013 0.5105 0.024 Uiso 1 1 calc R U
C14 C 0.2548(2) 0.72757(18) 0.50933(9) 0.0192(3) Uani 1 1 d . .
H5 H 0.2680 0.7498 0.5691 0.023 Uiso 1 1 calc R U
C15 C 0.2803(2) 0.84372(17) 0.45754(9) 0.0166(3) Uani 1 1 d . .
H6 H 0.3132 0.9447 0.4821 0.020 Uiso 1 1 calc R U
C16 C 0.25766(19) 0.81168(16) 0.36969(9) 0.0136(3) Uani 1 1 d . .
C17 C 0.2894(2) 0.91573(16) 0.29911(9) 0.0137(3) Uani 1 1 d . .
H20 H 0.4309 0.9631 0.3010 0.016 Uiso 1 1 calc R U
C18 C 0.3358(2) 0.85225(17) 0.14257(9) 0.0184(3) Uani 1 1 d . .
H7 H 0.2958 0.7704 0.0962 0.028 Uiso 1 1 calc R U
H8 H 0.4716 0.8766 0.1629 0.028 Uiso 1 1 calc R U
H9 H 0.3154 0.9414 0.1220 0.028 Uiso 1 1 calc R U
C19 C -0.2401(2) 0.60017(17) 0.27232(9) 0.0162(3) Uani 1 1 d . .
H12 H -0.2500 0.5081 0.2415 0.019 Uiso 1 1 calc R U
C20 C -0.3409(2) 0.60127(18) 0.34099(10) 0.0184(3) Uani 1 1 d . .
H11 H -0.4195 0.5085 0.3574 0.022 Uiso 1 1 calc R U
C21 C 0.2088(2) 1.04896(16) 0.30036(9) 0.0158(3) Uani 1 1 d . .
C22 C 0.3265(2) 1.17377(17) 0.25163(10) 0.0203(3) Uani 1 1 d . .
H14 H 0.3132 1.1351 0.1920 0.030 Uiso 1 1 calc R U
H13 H 0.4612 1.2074 0.2760 0.030 Uiso 1 1 calc R U
H15 H 0.2803 1.2588 0.2557 0.030 Uiso 1 1 calc R U
C23 C 0.2091(2) 1.12037(17) 0.38899(10) 0.0197(3) Uani 1 1 d . .
H18 H 0.1551 1.2007 0.3846 0.029 Uiso 1 1 calc R U
H16 H 0.3405 1.1627 0.4178 0.029 Uiso 1 1 calc R U
H17 H 0.1320 1.0436 0.4215 0.029 Uiso 1 1 calc R U
C24 C 0.3322(2) 0.46294(17) 0.11013(9) 0.0178(3) Uani 1 1 d . .
H24 H 0.4275 0.5574 0.1306 0.021 Uiso 1 1 calc R U
C25 C 0.3727(2) 0.36397(18) 0.05324(9) 0.0201(3) Uani 1 1 d . .
H25 H 0.4972 0.3902 0.0369 0.024 Uiso 1 1 calc R U
C26 C 0.2351(2) 0.22822(18) 0.02004(10) 0.0219(3) Uani 1 1 d . .
H26 H 0.2628 0.1620 -0.0197 0.026 Uiso 1 1 calc R U
C27 C 0.0556(2) 0.19068(17) 0.04596(10) 0.0204(3) Uani 1 1 d . .
H27 H -0.0401 0.0978 0.0231 0.024 Uiso 1 1 calc R U

loop_
_atom_site_aniso_label
_atom_site_aniso_U_11
_atom_site_aniso_U_22
_atom_site_aniso_U_33
_atom_site_aniso_U_23
_atom_site_aniso_U_13
_atom_site_aniso_U_12
O1 0.0196(5) 0.0172(6) 0.0307(6) 0.0033(5) 0.0062(5) 0.0088(5)
O2 0.0228(5) 0.0129(5) 0.0154(5) 0.0020(4) 0.0005(4) 0.0079(4)
N1 0.0129(6) 0.0123(6) 0.0225(6) -0.0020(5) 0.0032(5) 0.0036(5)
N2 0.0176(6) 0.0146(6) 0.0161(6) 0.0002(5) 0.0004(5) 0.0070(5)
C1 0.0172(7) 0.0140(7) 0.0295(8) -0.0015(6) -0.0030(6) 0.0052(6)
C2 0.0199(7) 0.0134(7) 0.0188(7) 0.0026(6) -0.0016(6) 0.0078(6)
C3 0.0204(7) 0.0127(7) 0.0147(7) 0.0025(5) 0.0002(5) 0.0090(6)
C4 0.0137(7) 0.0109(7) 0.0184(7) 0.0011(5) 0.0022(5) 0.0049(5)
C5 0.0139(7) 0.0118(7) 0.0156(7) 0.0011(5) 0.0026(5) 0.0046(5)
C6 0.0174(7) 0.0100(7) 0.0157(7) 0.0009(5) 0.0003(5) 0.0051(6)
C7 0.0119(6) 0.0165(7) 0.0156(7) 0.0011(5) -0.0016(5) 0.0074(6)
C8 0.0131(7) 0.0145(7) 0.0174(7) 0.0015(5) -0.0025(5) 0.0063(6)
C9 0.0158(7) 0.0202(8) 0.0206(7) -0.0019(6) -0.0004(6) 0.0102(6)
C10 0.0135(7) 0.0262(8) 0.0176(7) 0.0017(6) 0.0019(6) 0.0084(6)
C11 0.0097(6) 0.0133(7) 0.0187(7) 0.0025(5) 0.0021(5) 0.0046(5)
C12 0.0135(7) 0.0127(7) 0.0271(8) 0.0057(6) 0.0034(6) 0.0049(6)
C13 0.0144(7) 0.0220(8) 0.0253(8) 0.0126(6) 0.0053(6) 0.0068(6)
C14 0.0151(7) 0.0280(9) 0.0162(7) 0.0052(6) 0.0031(6) 0.0089(6)
C15 0.0139(7) 0.0173(7) 0.0195(7) 0.0016(6) 0.0019(5) 0.0066(6)
C16 0.0093(6) 0.0131(7) 0.0190(7) 0.0028(5) 0.0019(5) 0.0045(5)
C17 0.0140(7) 0.0111(7) 0.0158(7) 0.0012(5) 0.0010(5) 0.0044(5)
C18 0.0202(7) 0.0169(7) 0.0186(7) 0.0039(6) 0.0064(6) 0.0055(6)
C19 0.0131(7) 0.0148(7) 0.0208(7) 0.0005(6) -0.0006(5) 0.0059(6)
C20 0.0128(7) 0.0192(8) 0.0230(8) 0.0051(6) 0.0013(6) 0.0050(6)
C21 0.0166(7) 0.0108(7) 0.0195(7) 0.0007(5) -0.0008(6) 0.0050(6)
C22 0.0216(8) 0.0127(7) 0.0257(8) 0.0041(6) 0.0003(6) 0.0053(6)
C23 0.0233(8) 0.0144(7) 0.0219(8) -0.0021(6) -0.0010(6) 0.0091(6)
C24 0.0210(7) 0.0139(7) 0.0192(7) 0.0034(6) 0.0035(6) 0.0064(6)
C25 0.0266(8) 0.0196(8) 0.0189(7) 0.0071(6) 0.0078(6) 0.0119(7)
C26 0.0357(9) 0.0179(8) 0.0167(7) 0.0017(6) 0.0054(6) 0.0149(7)
C27 0.0289(8) 0.0132(7) 0.0181(7) -0.0009(6) -0.0029(6) 0.0083(6)

loop_
_atom_type_symbol
_atom_type_description
_atom_type_scat_dispersion_real
_atom_type_scat_dispersion_imag
_atom_type_scat_source
C C 0.0033 0.0016 'International Tables Vol C Tables 4.2.6.8 and 6.1.1.4'
H H 0.0000 0.0000 'International Tables Vol C Tables 4.2.6.8 and 6.1.1.4'
N N 0.0061 0.0033 'International Tables Vol C Tables 4.2.6.8 and 6.1.1.4'
O O 0.0106 0.0060 'International Tables Vol C Tables 4.2.6.8 and 6.1.1.4'

loop_
_geom_angle_atom_site_label_1
_geom_angle_atom_site_label_2
_geom_angle_atom_site_label_3
_geom_angle
C1 O1 H1 106.9(13)
C6 O2 N2 104.33(10)
C3 N1 C4 124.38(12)
C3 N1 H1A 117.8
C4 N1 H1A 117.8
C8 N2 O2 101.07(10)
C8 N2 C21 112.08(11)
O2 N2 C21 106.61(10)
O1 C1 C2 112.87(12)
O1 C1 H28 109.0
C2 C1 H28 109.0
O1 C1 H29 109.0
C2 C1 H29 109.0
H28 C1 H29 107.8
C27 C2 C3 119.31(14)
C27 C2 C1 120.40(14)
C3 C2 C1 120.25(13)
C24 C3 N1 123.91(13)
C24 C3 C2 118.61(13)
N1 C3 C2 117.48(13)
N1 C4 C11 113.90(12)
N1 C4 C5 115.53(12)
C11 C4 C5 104.34(11)
N1 C4 H22 107.6
C11 C4 H22 107.6
C5 C4 H22 107.6
C18 C5 C6 108.36(12)
C18 C5 C4 109.89(11)
C6 C5 C4 111.13(11)
C18 C5 C17 114.16(12)
C6 C5 C17 109.32(11)
C4 C5 C17 103.96(11)
O2 C6 C7 100.70(11)
O2 C6 C5 107.10(11)
C7 C6 C5 114.59(12)
O2 C6 H19 111.3
C7 C6 H19 111.3
C5 C6 H19 111.3
C19 C7 C8 120.06(13)
C19 C7 C6 134.38(13)
C8 C7 C6 105.55(12)
C9 C8 C7 122.39(14)
C9 C8 N2 126.99(13)
C7 C8 N2 110.62(12)
C8 C9 C10 117.35(14)
C8 C9 H10 121.3
C10 C9 H10 121.3
C20 C10 C9 120.79(14)
C20 C10 H2 119.6
C9 C10 H2 119.6
C12 C11 C16 121.87(14)
C12 C11 C4 126.63(13)
C16 C11 C4 111.15(12)
C13 C12 C11 119.29(14)
C13 C12 H21 120.4
C11 C12 H21 120.4
C12 C13 C14 119.76(14)
C12 C13 H4 120.1
C14 C13 H4 120.1
C13 C14 C15 120.80(14)
C13 C14 H5 119.6
C15 C14 H5 119.6
C14 C15 C16 119.97(14)
C14 C15 H6 120.0
C16 C15 H6 120.0
C11 C16 C15 118.18(13)
C11 C16 C17 110.35(12)
C15 C16 C17 131.04(13)
C16 C17 C21 119.98(12)
C16 C17 C5 103.37(11)
C21 C17 C5 114.14(11)
C16 C17 H20 106.1
C21 C17 H20 106.1
C5 C17 H20 106.1
C5 C18 H7 109.5
C5 C18 H8 109.5
H7 C18 H8 109.5
C5 C18 H9 109.5
H7 C18 H9 109.5
H8 C18 H9 109.5
C7 C19 C20 118.21(14)
C7 C19 H12 120.9
C20 C19 H12 120.9
C10 C20 C19 121.14(14)
C10 C20 H11 119.4
C19 C20 H11 119.4
N2 C21 C23 105.73(12)
N2 C21 C22 107.10(12)
C23 C21 C22 107.45(12)
N2 C21 C17 111.83(11)
C23 C21 C17 114.30(12)
C22 C21 C17 110.06(12)
C21 C22 H14 109.5
C21 C22 H13 109.5
H14 C22 H13 109.5
C21 C22 H15 109.5
H14 C22 H15 109.5
H13 C22 H15 109.5
C21 C23 H18 109.5
C21 C23 H16 109.5
H18 C23 H16 109.5
C21 C23 H17 109.5
H18 C23 H17 109.5
H16 C23 H17 109.5
C25 C24 C3 120.48(14)
C25 C24 H24 119.8
C3 C24 H24 119.8
C26 C25 C24 121.09(15)
C26 C25 H25 119.5
C24 C25 H25 119.5
C25 C26 C27 118.56(14)
C25 C26 H26 120.7
C27 C26 H26 120.7
C2 C27 C26 121.91(15)
C2 C27 H27 119.0
C26 C27 H27 119.0

loop_
_geom_bond_atom_site_label_1
_geom_bond_atom_site_label_2
_geom_bond_distance
O1 C1 1.433(2)
O1 H1 0.88(2)
O2 C6 1.4561(17)
O2 N2 1.4634(15)
N1 C3 1.3956(18)
N1 C4 1.4537(18)
N1 H1A 0.8800
N2 C8 1.4475(19)
N2 C21 1.5081(19)
C1 C2 1.504(2)
C1 H28 0.9900
C1 H29 0.9900
C2 C27 1.385(2)
C2 C3 1.416(2)
C3 C24 1.394(2)
C4 C11 1.501(2)
C4 C5 1.554(2)
C4 H22 1.0000
C5 C18 1.5344(19)
C5 C6 1.542(2)
C5 C17 1.5808(19)
C6 C7 1.509(2)
C6 H19 1.0000
C7 C19 1.383(2)
C7 C8 1.388(2)
C8 C9 1.381(2)
C9 C10 1.393(2)
C9 H10 0.9500
C10 C20 1.387(2)
C10 H2 0.9500
C11 C12 1.388(2)
C11 C16 1.394(2)
C12 C13 1.382(2)
C12 H21 0.9500
C13 C14 1.388(2)
C13 H4 0.9500
C14 C15 1.394(2)
C14 H5 0.9500
C15 C16 1.394(2)
C15 H6 0.9500
C16 C17 1.530(2)
C17 C21 1.574(2)
C17 H20 1.0000
C18 H7 0.9800
C18 H8 0.9800
C18 H9 0.9800
C19 C20 1.394(2)
C19 H12 0.9500
C20 H11 0.9500
C21 C23 1.526(2)
C21 C22 1.530(2)
C22 H14 0.9800
C22 H13 0.9800
C22 H15 0.9800
C23 H18 0.9800
C23 H16 0.9800
C23 H17 0.9800
C24 C25 1.391(2)
C24 H24 0.9500
C25 C26 1.381(2)
C25 H25 0.9500
C26 C27 1.386(2)
C26 H26 0.9500
C27 H27 0.9500
